data_7245219
loop_
_publ_author_name
'Iwai, Yudai'
'Nakaya, Manabu'
'Ohtsu, Hiroyoshi'
'Le Ouay, Benjamin'
'Ohtani, Ryo'
'Ohba, Masaaki'

_publ_section_title
;
 Zero area thermal expansion of honeycomb layers via double distortion
 relaxation in (PPh4)[Cu2(CN)3]
;
_journal_name_full CrystEngComm
_journal_paper_doi 10.1039/D2CE00878E
_journal_year 2022
_chemical_formula_moiety 'C3 Cu2 N3, 0.5(C48 H40 P2)'
_chemical_formula_sum 'C27 H20 Cu2 N3 P'
_chemical_formula_weight 544.545
_space_group_crystal_system orthorhombic
_space_group_IT_number 62
_space_group_name_Hall '-P 2ac 2n'
_space_group_name_H-M_alt 'P n m a'
_symmetry_Int_Tables_number 62
_audit_creation_date 2022-04-25
_audit_creation_method
;
Olex2 1.5-dev
(compiled 2022.04.21 svn.rca3783a0 for OlexSys, GUI svn.r6444)
;
_audit_update_record
;
2022-06-27 deposited with the CCDC.	2022-07-25 downloaded from the CCDC.
;
_cell_angle_alpha 90
_cell_angle_beta 90
_cell_angle_gamma 90
_cell_formula_units_Z 4
_cell_length_a 14.3364(17)
_cell_length_b 19.171(2)
_cell_length_c 8.9148(11)
_cell_measurement_reflns_used 3512
_cell_measurement_temperature 400.0
_cell_measurement_theta_max 23.26
_cell_measurement_theta_min 2.52
_cell_volume 2450.2(5)
_computing_data_collection 'APEX3 (Bruker AXS, 2019)'
_computing_molecular_graphics 'Olex2 1.5-dev (Dolomanov et al., 2009)'
_computing_publication_material 'Olex2 1.5-dev (Dolomanov et al., 2009)'
_computing_structure_refinement 'olex2.refine 1.5-dev (Bourhis et al., 2015)'
_computing_structure_solution 'SHELXT 2018/2 (Sheldrick, 2018)'
_diffrn_ambient_temperature 410.00
_diffrn_measured_fraction_theta_full 0.9995
_diffrn_measured_fraction_theta_max 0.9995
_diffrn_measurement_device_type 'Bruker APEX-II CCD'
_diffrn_measurement_method '\f and \w scans'
_diffrn_radiation_type 'Mo K\a'
_diffrn_radiation_wavelength 0.71073
_diffrn_reflns_av_R_equivalents 0.0607
_diffrn_reflns_av_unetI/netI 0.0316
_diffrn_reflns_Laue_measured_fraction_full 0.9995
_diffrn_reflns_Laue_measured_fraction_max 0.9995
_diffrn_reflns_limit_h_max 16
_diffrn_reflns_limit_h_min -16
_diffrn_reflns_limit_k_max 21
_diffrn_reflns_limit_k_min -21
_diffrn_reflns_limit_l_max 9
_diffrn_reflns_limit_l_min -9
_diffrn_reflns_number 17755
_diffrn_reflns_point_group_measured_fraction_full 0.9995
_diffrn_reflns_point_group_measured_fraction_max 0.9995
_diffrn_reflns_theta_full 23.5328
_diffrn_reflns_theta_max 23.53
_diffrn_reflns_theta_min 2.12
_exptl_absorpt_coefficient_mu 1.821
_exptl_absorpt_correction_T_max 0.7449
_exptl_absorpt_correction_T_min 0.6308
_exptl_absorpt_correction_type none
_exptl_absorpt_process_details
;
SADABS-2016/2 (Bruker,2016/2) was used for absorption correction.
wR2(int) was 0.1362 before and 0.0659 after correction.
The Ratio of minimum to maximum transmission is 0.8468.
The \l/2 correction factor is Not present.
;
_exptl_crystal_colour 'clear colourless'
_exptl_crystal_colour_lustre clear
_exptl_crystal_colour_primary colourless
_exptl_crystal_density_diffrn 1.476
_exptl_crystal_description block
_exptl_crystal_F_000 1107.826
_exptl_crystal_size_max 0.158
_exptl_crystal_size_mid 0.14
_exptl_crystal_size_min 0.067
_refine_diff_density_max 0.2984
_refine_diff_density_min -0.3969
_refine_diff_density_rms 0.0719
_refine_ls_d_res_high 0.8900
_refine_ls_d_res_low 9.5853
_refine_ls_goodness_of_fit_ref 1.0949
_refine_ls_hydrogen_treatment constr
_refine_ls_matrix_type full
_refine_ls_number_constraints 50
_refine_ls_number_parameters 205
_refine_ls_number_reflns 1874
_refine_ls_number_restraints 198
_refine_ls_restrained_S_all 1.0353
_refine_ls_R_factor_all 0.0616
_refine_ls_R_factor_gt 0.0387
_refine_ls_shift/su_max 0.0008
_refine_ls_shift/su_mean 0.0001
_refine_ls_structure_factor_coef Fsqd
_refine_ls_weighting_details 'w=1/[\s^2^(Fo^2^)+(0.0469P)^2^+1.5144P] where P=(Fo^2^+2Fc^2^)/3'
_refine_ls_weighting_scheme calc
_refine_ls_wR_factor_gt 0.0962
_refine_ls_wR_factor_ref 0.1136
_reflns_Friedel_coverage 0.0
_reflns_limit_h_max 16
_reflns_limit_h_min 0
_reflns_limit_k_max 21
_reflns_limit_k_min 0
_reflns_limit_l_max 9
_reflns_limit_l_min 0
_reflns_number_gt 1331
_reflns_number_total 1874
_reflns_threshold_expression I>=2u(I)
_cod_data_source_file d2ce00878e2.cif
_cod_data_source_block pph4cu_400k
_cod_original_cell_volume 2450.1(5)
_cod_database_code 7245219
_olex2_refinement_description
;
1. Fixed Uiso
 At 1.2 times of:
  All C(H) groups
2. Shared sites
{C008, N2}
{N1, C007}
{C0, N006}
3. Uiso/Uaniso restraints and constraints
Uanis(C008) = Uanis(N2)
Uanis(N2) = Uanis(C008)
Uanis(C0) = Uanis(N006)
Uanis(N1) = Uanis(C007)
4. Rigid body (RIGU) restrains
 P002, C003, C004, C005, C1, C009, C2, C00B, C00G, C00A, C5, C3, C4, C00I, C6,
 C00H, C00J, C00C, C9, C7, C8, C00E, C00F, C00D, C10
 with sigma for 1-2 distances of 0.004 and sigma for 1-3 distances of 0.004
5. Others
 Fixed Sof: N006(0.5) C007(0.5) C008(0.5) N2(0.5) N1(0.5) C0(0.5) C004(0.5)
 C1(0.5) C009(0.5) H009(0.5) C2(0.5) H2(0.5) C00B(0.5) H00B(0.5) C00G(0.5)
 H00G(0.5) C00A(0.5) H00A(0.5) C5(0.5) H5(0.5) C3(0.5) H3(0.5) C4(0.5) H4(0.5)
 C00I(0.5) H00I(0.5) C6(0.5) H6(0.5) C00H(0.5) H00H(0.5) C00J(0.5) H00J(0.5)
 C00C(0.5) H00C(0.5) C9(0.5) H9(0.5) C7(0.5) H7(0.5) C8(0.5) H8(0.5) C00E(0.5)
 H00E(0.5) C00F(0.5) H00F(0.5) C00D(0.5) H00D(0.5) C10(0.5) H10(0.5)
6.a Aromatic/amide H refined with riding coordinates:
 C2(H2), C6(H6), C00E(H00E), C00I(H00I), C009(H009), C00G(H00G), C00J(H00J),
 C00F(H00F), C00H(H00H), C00B(H00B), C5(H5), C9(H9), C00D(H00D), C00C(H00C),
 C00A(H00A), C4(H4), C8(H8), C10(H10), C7(H7), C3(H3)
6.b Fitted hexagon refined as free rotating group:
 C005(C00A,C00C,C00D,C9,C5), C004(C00B,C00H,C00F,C00J,C00G), C003(C009,C00I,
 C00E,C6,C2), C1(C3,C7,C10,C8,C4)
;
_olex2_submission_special_instructions 'No special instructions were received'

loop_
_space_group_symop_id
_space_group_symop_operation_xyz
1 x,y,z
2 x+1/2,-y+1/2,-z+1/2
3 -x,y+1/2,-z
4 -x+1/2,-y,z+1/2
5 -x,-y,-z
6 -x-1/2,y-1/2,z-1/2
7 x,-y-1/2,z
8 x-1/2,y,-z-1/2

loop_
_atom_site_label
_atom_site_type_symbol
_atom_site_fract_x
_atom_site_fract_y
_atom_site_fract_z
_atom_site_U_iso_or_equiv
_atom_site_adp_type
_atom_site_occupancy
_atom_site_site_symmetry_order
_atom_site_refinement_flags_posn
_atom_site_refinement_flags_adp
_atom_site_refinement_flags_occupancy
_atom_site_disorder_group
Cu01 Cu 0.82669(4) 0.49990(3) 0.48048(6) 0.0766(3) Uani 1.000000 1 . . . .
P002 P 0.64654(9) 0.75 0.62123(13) 0.0485(3) Uani 1.000000 2 S TU P -2
C003 C 0.6712(3) 0.75 0.8171(3) 0.0519(11) Uani 1.000000 2 S TU P -2
C004 C 0.5797(7) 0.6725(5) 0.5787(10) 0.053(3) Uani 0.500000 1 . U . -2
C005 C 0.7583(2) 0.75 0.5327(4) 0.0521(11) Uani 1.000000 2 S TU P -2
N006 N 0.7357(2) 0.49868(19) 0.1710(5) 0.0732(10) Uani 0.500000 1 . . . -1
C007 C 0.7683(2) 0.49957(19) 0.2888(4) 0.0750(11) Uani 0.500000 1 . . . -1
C008 C 0.9603(3) 0.4994(2) 0.4944(4) 0.0869(13) Uani 0.500000 1 . . . .
C009 C 0.7041(7) 0.80844(11) 0.8927(7) 0.072(3) Uani 0.500000 1 G U . -2
C00A C 0.8142(3) 0.69136(10) 0.5142(11) 0.063(2) Uani 0.500000 1 G U . -2
C00B C 0.5722(6) 0.6483(5) 0.4321(9) 0.068(3) Uani 0.500000 1 G U . -2
C00C C 0.9039(3) 0.6982(3) 0.4568(10) 0.068(3) Uani 0.500000 1 G U . -2
C00D C 0.9377(2) 0.7637(4) 0.4178(5) 0.075(3) Uani 0.500000 1 G U . -2
C00E C 0.7377(4) 0.7374(4) 1.1087(3) 0.078(3) Uani 0.500000 1 G U . -2
C00F C 0.4431(6) 0.5754(4) 0.5047(7) 0.069(3) Uani 0.500000 1 G U . -2
C00G C 0.5189(7) 0.6481(5) 0.6882(7) 0.074(3) Uani 0.500000 1 G U . -2
C00H C 0.5039(6) 0.5998(4) 0.3952(7) 0.074(3) Uani 0.500000 1 G U . -2
C00I C 0.7374(7) 0.8021(3) 1.0385(7) 0.079(3) Uani 0.500000 1 G U . -2
C00J C 0.4506(6) 0.5995(5) 0.6513(6) 0.090(4) Uani 0.500000 1 G U . -2
N2 N 0.9603(3) 0.4994(2) 0.4944(4) 0.0869(13) Uani 0.500000 1 . . . -1
N1 N 0.7683(2) 0.49957(19) 0.2888(4) 0.0750(11) Uani 0.500000 1 . . . .
C0 C 0.7357(2) 0.49868(19) 0.1710(5) 0.0732(10) Uani 0.500000 1 . . . .
C1 C 0.5797(6) 0.8212(5) 0.5583(10) 0.050(3) Uani 0.500000 1 . U . -2
C2 C 0.6716(6) 0.68526(16) 0.8873(7) 0.068(3) Uani 0.500000 1 G U . -2
C3 C 0.5997(6) 0.8512(6) 0.4200(11) 0.075(3) Uani 0.500000 1 G U . -2
C4 C 0.5016(7) 0.8426(5) 0.6384(7) 0.080(3) Uani 0.500000 1 G U . -2
C5 C 0.7921(3) 0.81549(12) 0.4937(11) 0.072(3) Uani 0.500000 1 G U . -2
C6 C 0.7048(7) 0.6790(4) 1.0331(8) 0.082(3) Uani 0.500000 1 G U . -2
C7 C 0.5417(6) 0.9025(5) 0.3618(9) 0.076(3) Uani 0.500000 1 G U . -2
C8 C 0.4435(6) 0.8940(4) 0.5802(8) 0.090(4) Uani 0.500000 1 G U . -2
C9 C 0.8818(3) 0.8223(3) 0.4362(12) 0.090(3) Uani 0.500000 1 G U . -2
C10 C 0.4636(5) 0.9239(4) 0.4419(8) 0.071(3) Uani 0.500000 1 G U . -2
H2 H 0.6495(6) 0.64616(16) 0.8367(7) 0.082(3) Uiso 0.500000 1 R . . -2
H6 H 0.7051(7) 0.6356(4) 1.0801(8) 0.098(4) Uiso 0.500000 1 R . . -2
H00E H 0.7600(4) 0.7332(4) 1.2063(3) 0.093(3) Uiso 0.500000 1 R . . -2
H00I H 0.7594(7) 0.8412(3) 1.0891(7) 0.095(3) Uiso 0.500000 1 R . . -2
H009 H 0.7039(7) 0.85176(11) 0.8457(7) 0.086(3) Uiso 0.500000 1 R . . -2
H00G H 0.5239(7) 0.6642(5) 0.7863(7) 0.089(3) Uiso 0.500000 1 R . . -2
H00J H 0.4100(6) 0.5832(5) 0.7246(6) 0.108(4) Uiso 0.500000 1 R . . -2
H00F H 0.3975(6) 0.5429(4) 0.4800(7) 0.083(3) Uiso 0.500000 1 R . . -2
H00H H 0.4989(6) 0.5836(4) 0.2971(7) 0.089(4) Uiso 0.500000 1 R . . -2
H00B H 0.6128(6) 0.6647(5) 0.3588(9) 0.082(4) Uiso 0.500000 1 R . . -2
H5 H 0.7548(3) 0.85472(12) 0.5060(11) 0.087(3) Uiso 0.500000 1 R . . -2
H9 H 0.9044(3) 0.8662(3) 0.4101(12) 0.108(4) Uiso 0.500000 1 R . . -2
H00D H 0.9977(2) 0.7683(4) 0.3793(5) 0.090(3) Uiso 0.500000 1 R . . -2
H00C H 0.9412(3) 0.6590(3) 0.4444(10) 0.081(3) Uiso 0.500000 1 R . . -2
H00A H 0.7916(3) 0.64754(10) 0.5403(11) 0.075(3) Uiso 0.500000 1 R . . -2
H4 H 0.4882(7) 0.8226(5) 0.7310(7) 0.096(4) Uiso 0.500000 1 R . . -2
H8 H 0.3913(6) 0.9083(4) 0.6338(8) 0.108(4) Uiso 0.500000 1 R . . -2
H10 H 0.4247(5) 0.9583(4) 0.4029(8) 0.085(3) Uiso 0.500000 1 R . . -2
H7 H 0.5551(6) 0.9225(5) 0.2693(9) 0.091(4) Uiso 0.500000 1 R . . -2
H3 H 0.6520(6) 0.8368(6) 0.3664(11) 0.090(4) Uiso 0.500000 1 R . . -2

loop_
_atom_site_aniso_label
_atom_site_aniso_U_11
_atom_site_aniso_U_22
_atom_site_aniso_U_33
_atom_site_aniso_U_12
_atom_site_aniso_U_13
_atom_site_aniso_U_23
Cu01 0.0780(4) 0.0821(4) 0.0698(4) -0.0024(3) -0.0013(2) -0.0012(3)
P002 0.0551(7) 0.0493(7) 0.0411(7) -0.000000 0.0013(5) 0.000000
C003 0.059(3) 0.057(2) 0.039(2) -0.000000 0.0030(15) 0.000000
C004 0.061(5) 0.050(4) 0.048(4) -0.004(2) -0.002(2) -0.000(2)
C005 0.052(2) 0.061(2) 0.043(2) -0.000000 -0.0018(15) 0.000000
N006 0.054(2) 0.102(3) 0.063(2) -0.0090(19) 0.0024(18) 0.009(2)
C007 0.059(2) 0.096(3) 0.070(3) -0.008(2) 0.0061(19) 0.001(2)
C008 0.068(2) 0.135(4) 0.057(2) 0.003(3) 0.002(2) 0.012(2)
C009 0.100(8) 0.059(4) 0.056(4) -0.009(2) -0.019(3) 0.0056(19)
C00A 0.050(3) 0.067(4) 0.071(6) 0.0020(17) -0.001(3) 0.005(2)
C00B 0.086(6) 0.068(6) 0.051(4) -0.030(4) 0.002(3) -0.001(2)
C00C 0.050(3) 0.068(5) 0.086(6) -0.001(2) 0.003(3) -0.005(3)
C00D 0.062(3) 0.068(6) 0.094(5) -0.004(2) 0.012(3) -0.006(3)
C00E 0.120(5) 0.066(7) 0.048(3) -0.001(3) -0.014(3) 0.003(2)
C00F 0.068(5) 0.074(6) 0.066(5) -0.015(3) -0.001(3) 0.001(3)
C00G 0.076(5) 0.086(6) 0.061(4) -0.023(3) 0.004(3) 0.001(3)
C00H 0.085(8) 0.076(6) 0.060(5) -0.031(4) 0.001(3) -0.008(3)
C00I 0.118(8) 0.061(5) 0.057(4) -0.006(3) -0.027(3) 0.002(2)
C00J 0.089(6) 0.110(7) 0.070(5) -0.040(4) 0.006(3) -0.007(3)
N2 0.068(2) 0.135(4) 0.057(2) 0.003(3) 0.002(2) 0.012(2)
N1 0.059(2) 0.096(3) 0.070(3) -0.008(2) 0.0061(19) 0.001(2)
C0 0.054(2) 0.102(3) 0.063(2) -0.0090(19) 0.0024(18) 0.009(2)
C1 0.053(5) 0.044(4) 0.051(4) -0.004(2) -0.008(2) -0.005(2)
C2 0.096(8) 0.059(3) 0.049(4) 0.001(2) -0.007(3) 0.0020(18)
C3 0.074(6) 0.082(6) 0.069(5) 0.021(3) 0.005(3) 0.017(3)
C4 0.076(5) 0.099(7) 0.065(5) 0.029(3) 0.008(3) 0.018(4)
C5 0.057(4) 0.069(4) 0.091(7) -0.0034(18) 0.012(3) -0.002(2)
C6 0.125(8) 0.066(5) 0.055(4) -0.005(3) -0.016(3) 0.005(2)
C7 0.068(6) 0.082(6) 0.077(5) 0.018(3) 0.002(3) 0.018(3)
C8 0.078(5) 0.107(7) 0.085(7) 0.037(3) 0.013(4) 0.025(4)
C9 0.070(4) 0.069(5) 0.132(9) -0.000(2) 0.028(3) 0.002(3)
C10 0.062(5) 0.080(6) 0.070(6) 0.017(3) -0.004(3) 0.008(4)

loop_
_atom_type_symbol
_atom_type_scat_dispersion_real
_atom_type_scat_dispersion_imag
_atom_type_scat_Cromer_Mann_a1
_atom_type_scat_Cromer_Mann_a2
_atom_type_scat_Cromer_Mann_a3
_atom_type_scat_Cromer_Mann_a4
_atom_type_scat_Cromer_Mann_b1
_atom_type_scat_Cromer_Mann_b2
_atom_type_scat_Cromer_Mann_b3
_atom_type_scat_Cromer_Mann_b4
_atom_type_scat_Cromer_Mann_c
_atom_type_scat_source
_atom_type_scat_dispersion_source
C 0.00347 0.00161 2.31000 1.02000 1.58860 0.86500 20.84390 10.20750 0.56870 51.65120 0.21560 'International Tables Volume C Table 6.1.1.4 (pp. 500-502)' 'Henke, Gullikson and Davis, At. Data and Nucl. Data Tables, 1993, 54, 2'
Cu 0.34125 1.28947 13.33800 7.16760 5.61580 1.67350 3.58280 0.24700 11.39660 64.81260 1.19100 'International Tables Volume C Table 6.1.1.4 (pp. 500-502)' 'Henke, Gullikson and Davis, At. Data and Nucl. Data Tables, 1993, 54, 2'
H 0.00000 0.00000 0.49300 0.32291 0.14019 0.04081 10.51090 26.12570 3.14236 57.79970 0.00304 'International Tables Volume C Table 6.1.1.4 (pp. 500-502)' 'Henke, Gullikson and Davis, At. Data and Nucl. Data Tables, 1993, 54, 2'
N 0.00653 0.00323 12.21260 3.13220 2.01250 1.16630 0.00570 9.89330 28.99750 0.58260 -11.52900 'International Tables Volume C Table 6.1.1.4 (pp. 500-502)' 'Henke, Gullikson and Davis, At. Data and Nucl. Data Tables, 1993, 54, 2'
P 0.10434 0.09671 6.43450 4.17910 1.78000 1.49080 1.90670 27.15700 0.52600 68.16450 1.11490 'International Tables Volume C Table 6.1.1.4 (pp. 500-502)' 'Henke, Gullikson and Davis, At. Data and Nucl. Data Tables, 1993, 54, 2'

loop_
_exptl_crystal_face_index_h
_exptl_crystal_face_index_k
_exptl_crystal_face_index_l
_exptl_crystal_face_perp_dist
-1.00 -1.00 1.00 0.0300
1.00 1.00 -1.00 0.0450
-1.00 -1.00 -1.00 0.0330
1.00 1.00 1.00 0.0290
-1.00 0.00 1.00 0.0180
1.00 0.00 -1.00 0.0460
1.00 0.00 1.00 0.0140
0.00 0.00 1.00 0.0300
0.00 0.00 -1.00 0.0870
-1.00 1.00 -1.00 0.0440
1.00 -1.00 1.00 0.0370
0.00 -1.00 -1.00 0.0690
-1.00 1.00 1.00 0.0280
1.00 -1.00 -1.00 0.0540

loop_
_geom_angle_atom_site_label_1
_geom_angle_atom_site_label_2
_geom_angle_atom_site_label_3
_geom_angle
_geom_angle_site_symmetry_1
_geom_angle_site_symmetry_3
_geom_angle_publ_flag
C007 Cu01 N006 126.12(16) . 4_665 y
C008 Cu01 N006 114.06(15) . 4_665 y
C008 Cu01 C007 119.82(15) . . y
N2 Cu01 N006 114.06(15) . 4_665 y
N2 Cu01 C007 119.82(15) . . y
N2 Cu01 C008 0.0 . . y
N1 Cu01 N006 126.12(16) . 4_665 y
N1 Cu01 C007 0.0 . . y
N1 Cu01 C008 119.82(15) . . y
N1 Cu01 N2 119.82(15) . . y
C0 Cu01 N006 0.0 4_665 4_665 y
C0 Cu01 C007 126.12(16) 4_665 . y
C0 Cu01 C008 114.06(15) 4_665 . y
C0 Cu01 N2 114.06(15) 4_665 . y
C0 Cu01 N1 126.12(16) 4_665 . y
C004 P002 C003 108.1(3) 7_575 . ?
C004 P002 C003 108.1(3) . . ?
C004 P002 C004 110.5(8) 7_575 . ?
C005 P002 C003 104.78(19) . . ?
C005 P002 C004 112.5(3) . 7_575 ?
C005 P002 C004 112.5(3) . . ?
C1 P002 C003 114.9(3) . . ?
C1 P002 C003 114.9(3) 7_575 . ?
C1 P002 C004 6.8(6) . 7_575 ?
C1 P002 C004 6.8(6) 7_575 . ?
C1 P002 C004 106.4(2) . . ?
C1 P002 C004 106.4(2) 7_575 7_575 ?
C1 P002 C005 110.3(3) 7_575 . ?
C1 P002 C005 110.3(3) . . ?
C1 P002 C1 101.8(8) . 7_575 ?
C009 C003 P002 122.9 7_575 . ?
C009 C003 P002 122.9 . . ?
C009 C003 C009 107.4(4) . 7_575 ?
C2 C003 P002 116.2 . . ?
C2 C003 P002 116.2 7_575 . ?
C2 C003 C009 120.0 . . ?
C2 C003 C009 20.1 7_575 . ?
C2 C003 C009 20.1 . 7_575 ?
C2 C003 C009 120.0 7_575 7_575 ?
C2 C003 C2 126.5(5) 7_575 . ?
C00B C004 P002 120.8 . . ?
C00G C004 P002 117.5 . . ?
C00G C004 C00B 120.0 . . ?
C00A C005 P002 124.7 . . ?
C00A C005 P002 124.7 7_575 . ?
C00A C005 C00A 107.9(3) 7_575 . ?
C5 C005 P002 115.0 . . ?
C5 C005 P002 115.0 7_575 . ?
C5 C005 C00A 16.1 . 7_575 ?
C5 C005 C00A 120.0 7_575 7_575 ?
C5 C005 C00A 120.0 . . ?
C5 C005 C00A 16.1 7_575 . ?
C5 C005 C5 129.2(4) . 7_575 ?
C007 N006 Cu01 175.9(4) . 4_664 ?
N1 N006 Cu01 175.9(4) . 4_664 ?
N1 N006 C007 0.0 . . ?
N006 C007 Cu01 177.8(3) . . ?
C0 C007 Cu01 177.8(3) . . ?
C0 C007 N006 0.0 . . ?
C008 C008 Cu01 178.1(5) 5_766 . ?
C00I C009 C003 120.0 . 7_575 ?
H009 C009 C003 120.00(17) . 7_575 ?
H009 C009 C00I 120.00(17) . . ?
C00C C00A C005 120.0 . . ?
H00A C00A C005 120.00(15) . . ?
H00A C00A C00C 120.00(15) . . ?
C00H C00B C004 120.0 . . ?
H00B C00B C004 120.0(2) . . ?
H00B C00B C00H 120.0(2) . . ?
C00D C00C C00A 120.0 . . ?
H00C C00C C00A 120.00(15) . . ?
H00C C00C C00D 120.00(15) . . ?
C9 C00D C00C 120.0 . . ?
H00D C00D C00C 120.00(15) . . ?
H00D C00D C9 120.00(15) . . ?
C6 C00E C00I 120.0 . . ?
H00E C00E C00I 120.00(17) . . ?
H00E C00E C6 120.00(17) . . ?
C00J C00F C00H 120.0 . . ?
H00F C00F C00H 120.0(2) . . ?
H00F C00F C00J 120.0(2) . . ?
C00J C00G C004 120.0 . . ?
H00G C00G C004 120.0(2) . . ?
H00G C00G C00J 120.0(2) . . ?
C00F C00H C00B 120.0 . . ?
H00H C00H C00B 120.0(2) . . ?
H00H C00H C00F 120.0(2) . . ?
C00E C00I C009 120.0 . . ?
H00I C00I C009 120.00(17) . . ?
H00I C00I C00E 120.00(17) . . ?
C00G C00J C00F 120.0 . . ?
H00J C00J C00F 120.0(2) . . ?
H00J C00J C00G 120.0(2) . . ?
N006 N1 Cu01 177.8(3) . . ?
C0 N1 Cu01 177.8(3) . . ?
C0 N1 N006 0.0 . . ?
C007 C0 Cu01 175.9(4) . 4_664 ?
N1 C0 Cu01 175.9(4) . 4_664 ?
N1 C0 C007 0.0 . . ?
C3 C1 P002 119.4 . 7_575 ?
C4 C1 P002 120.3 . 7_575 ?
C4 C1 C3 120.0 . . ?
C6 C2 C003 120.0 . . ?
H2 C2 C003 120.00(17) . . ?
H2 C2 C6 120.00(17) . . ?
C7 C3 C1 120.0 . . ?
H3 C3 C1 120.0(2) . . ?
H3 C3 C7 120.0(2) . . ?
C8 C4 C1 120.0 . . ?
H4 C4 C1 120.0(2) . . ?
H4 C4 C8 120.0(2) . . ?
C9 C5 C005 120.0 . 7_575 ?
H5 C5 C005 120.00(15) . 7_575 ?
H5 C5 C9 120.00(15) . . ?
C2 C6 C00E 120.0 . . ?
H6 C6 C00E 120.00(17) . . ?
H6 C6 C2 120.00(17) . . ?
C10 C7 C3 120.0 . . ?
H7 C7 C3 120.0(2) . . ?
H7 C7 C10 120.0(2) . . ?
C10 C8 C4 120.0 . . ?
H8 C8 C4 120.0(2) . . ?
H8 C8 C10 120.0(2) . . ?
C5 C9 C00D 120.0 . . ?
H9 C9 C00D 120.00(15) . . ?
H9 C9 C5 120.00(15) . . ?
C8 C10 C7 120.0 . . ?
H10 C10 C7 120.0(2) . . ?
H10 C10 C8 120.0(2) . . ?

loop_
_geom_bond_atom_site_label_1
_geom_bond_atom_site_label_2
_geom_bond_distance
_geom_bond_site_symmetry_2
_geom_bond_publ_flag
Cu01 N006 1.919(4) 4_665 y
Cu01 C007 1.903(4) . y
Cu01 C008 1.919(4) . y
Cu01 N2 1.919(4) . y
Cu01 N1 1.903(4) . y
Cu01 C0 1.919(4) 4_665 y
P002 C003 1.781(3) . ?
P002 C004 1.809(6) . ?
P002 C004 1.809(6) 7_575 ?
P002 C005 1.787(3) . ?
P002 C1 1.760(6) . ?
P002 C1 1.760(6) 7_575 ?
C003 C009 1.3900 . ?
C003 C009 1.3900 7_575 ?
C003 C2 1.3900 7_575 ?
C003 C2 1.3900 . ?
C004 C00B 1.3900 . ?
C004 C00G 1.3900 . ?
C005 C00A 1.3900 . ?
C005 C00A 1.3900 7_575 ?
C005 C5 1.3900 7_575 ?
C005 C5 1.3900 . ?
N006 C007 1.150(5) . ?
N006 N1 1.150(5) . ?
C007 C0 1.150(5) . ?
C008 C008 1.143(8) 5_766 ?
C009 C00I 1.3900 . ?
C009 H009 0.9300 . ?
C00A C00C 1.3900 . ?
C00A H00A 0.9300 . ?
C00B C00H 1.3900 . ?
C00B H00B 0.9300 . ?
C00C C00D 1.3900 . ?
C00C H00C 0.9300 . ?
C00D C9 1.3900 . ?
C00D H00D 0.9300 . ?
C00E C00I 1.3900 . ?
C00E C6 1.3900 . ?
C00E H00E 0.9300 . ?
C00F C00H 1.3900 . ?
C00F C00J 1.3900 . ?
C00F H00F 0.9300 . ?
C00G C00J 1.3900 . ?
C00G H00G 0.9300 . ?
C00H H00H 0.9300 . ?
C00I H00I 0.9300 . ?
C00J H00J 0.9300 . ?
N1 C0 1.150(5) . ?
C1 C3 1.3900 . ?
C1 C4 1.3900 . ?
C2 C6 1.3900 . ?
C2 H2 0.9300 . ?
C3 C7 1.3900 . ?
C3 H3 0.9300 . ?
C4 C8 1.3900 . ?
C4 H4 0.9300 . ?
C5 C9 1.3900 . ?
C5 H5 0.9300 . ?
C6 H6 0.9300 . ?
C7 C10 1.3900 . ?
C7 H7 0.9300 . ?
C8 C10 1.3900 . ?
C8 H8 0.9300 . ?
C9 H9 0.9300 . ?
C10 H10 0.9300 . ?

loop_
_geom_torsion_atom_site_label_1
_geom_torsion_atom_site_label_2
_geom_torsion_atom_site_label_3
_geom_torsion_atom_site_label_4
_geom_torsion
_geom_torsion_site_symmetry_1
_geom_torsion_site_symmetry_2
_geom_torsion_site_symmetry_3
_geom_torsion_site_symmetry_4
_geom_torsion_publ_flag
P002 C003 C009 C00I 168.74(14) . . 7_575 7_575 ?
P002 C003 C009 C00I -168.74(14) . . . . ?
P002 C003 C2 C6 -169.47(16) . . 7_575 7_575 ?
P002 C003 C2 C6 169.47(16) . . . . ?
P002 C004 C00B C00H -164.5(3) 7_575 . . . ?
P002 C004 C00B C00H -164.5(3) . . . . ?
P002 C004 C00G C00J 165.0(3) . . . . ?
P002 C004 C00G C00J 165.0(3) 7_575 . . . ?
P002 C005 C00A C00C 173.78(14) . . 7_575 7_575 ?
P002 C005 C00A C00C -173.78(14) . . . . ?
P002 C005 C5 C9 -174.36(15) . . 7_575 7_575 ?
P002 C005 C5 C9 174.36(15) . . . . ?
P002 C1 C3 C7 173.3(3) . . . . ?
P002 C1 C3 C7 173.3(3) 7_575 . . . ?
P002 C1 C4 C8 -173.2(3) . . . . ?
P002 C1 C4 C8 -173.2(3) 7_575 . . . ?
C003 C009 C00I C00E -0.0(10) . . . . ?
C003 C009 C00I C00E -0.0(10) 7_575 . . . ?
C003 C2 C6 C00E 0.0(10) . . . . ?
C003 C2 C6 C00E 0.0(10) 7_575 . . . ?
C004 C00B C00H C00F -0.0(8) . . . . ?
C004 C00G C00J C00F -0.0(7) . . . . ?
C005 C00A C00C C00D 0.0(9) . . . . ?
C005 C00A C00C C00D 0.0(9) 7_575 . . . ?
C005 C5 C9 C00D -0.0(9) 7_575 . . . ?
C005 C5 C9 C00D -0.0(9) . . . . ?
C009 C00I C00E C6 0.0(10) . . . . ?
C00A C00C C00D C9 0.0(9) . . . . ?
C00B C00H C00F C00J 0.0(7) . . . . ?
C00C C00D C9 C5 0.0(3) . . . . ?
C1 C3 C7 C10 0.0(9) . . . . ?
C1 C4 C8 C10 0.0(8) . . . . ?
C3 C7 C10 C8 -0.0(8) . . . . ?
C4 C8 C10 C7 0.0(9) . . . . ?

loop_
_restr_rigu_atom_site_label_1
_restr_rigu_atom_site_label_2
_restr_rigu_target_weight_param
_restr_rigu_u13_diff
_restr_rigu_u23_diff
_restr_rigu_u33_diff
P002 C003 0.004000 -0.001935 -0.001974 0.000873
P002 C004 0.004000 -0.000216 -0.000460 0.002096
P002 C005 0.004000 0.001614 -0.003653 -0.000161
P002 C009 0.004000 0.009476 0.006318 -0.008055
P002 C00A 0.004000 0.003425 -0.015367 -0.003822
P002 C00B 0.004000 -0.006551 0.007819 -0.001008
P002 C00G 0.004000 -0.009245 -0.000681 -0.006341
P002 C1 0.004000 -0.002415 -0.000615 0.000106
P002 C2 0.004000 0.001588 0.001836 -0.005205
P002 C3 0.004000 -0.008047 0.005735 -0.007449
P002 C4 0.004000 0.004091 -0.012655 -0.004845
P002 C5 0.004000 0.009962 -0.011582 -0.005803
C003 C004 0.004000 0.000151 0.008342 0.002731
C003 C005 0.004000 0.001002 -0.001117 -0.005462
C003 C009 0.004000 0.003339 0.005956 -0.001419
C003 C00I 0.004000 0.002967 0.004169 -0.001698
C003 C1 0.004000 -0.009791 0.006066 -0.001067
C003 C2 0.004000 0.005015 0.000297 -0.001841
C003 C6 0.004000 0.001579 -0.000868 -0.005738
C004 C005 0.004000 0.010517 0.001779 0.000585
C004 C00B 0.004000 -0.003425 -0.000042 -0.003864
C004 C00G 0.004000 -0.000884 -0.003739 -0.002315
C004 C00H 0.004000 -0.000058 0.006369 -0.001326
C004 C00J 0.004000 -0.008262 -0.001713 -0.005442
C004 C1 0.004000 -0.001128 -0.004998 0.005373
C005 C00A 0.004000 0.007312 0.002720 -0.002335
C005 C00C 0.004000 0.001063 -0.006483 -0.000369
C005 C1 0.004000 -0.006892 -0.001831 -0.000975
C005 C5 0.004000 0.005828 -0.008096 -0.006502
C005 C9 0.004000 0.001791 -0.006824 -0.006980
C009 C00E 0.004000 -0.007245 0.001697 -0.000155
C009 C00I 0.004000 -0.001933 0.002324 0.001358
C009 C2 0.004000 0.008534 -0.001420 -0.004266
C00A C00C 0.004000 0.001497 -0.002437 0.001038
C00A C00D 0.004000 -0.000082 -0.003509 -0.002348
C00A C5 0.004000 0.005755 -0.009647 -0.005404
C00B C00F 0.004000 -0.014237 -0.003955 -0.006604
C00B C00G 0.004000 -0.005737 -0.004569 -0.006518
C00B C00H 0.004000 -0.003612 -0.003640 0.000343
C00C C00D 0.004000 0.000322 0.000237 0.000034
C00C C9 0.004000 0.003413 -0.000534 -0.001537
C00D C5 0.004000 0.000846 -0.003873 0.003116
C00D C9 0.004000 -0.001111 0.001366 0.000408
C00E C00I 0.004000 -0.003519 -0.005193 0.000978
C00E C2 0.004000 -0.000435 0.005164 -0.000398
C00E C6 0.004000 -0.001531 0.004563 -0.001195
C00F C00G 0.004000 0.000268 -0.004392 -0.002269
C00F C00H 0.004000 -0.005122 0.002122 0.000652
C00F C00J 0.004000 0.001432 -0.001744 -0.001913
C00G C00J 0.004000 -0.003214 -0.001780 0.000184
C00H C00J 0.004000 -0.001744 -0.006394 -0.005717
C00I C6 0.004000 0.002267 0.004936 -0.005790
C1 C3 0.004000 -0.002169 0.000673 -0.004392
C1 C4 0.004000 0.000541 -0.001399 -0.001357
C1 C7 0.004000 -0.004642 0.001587 -0.005116
C1 C8 0.004000 0.005262 -0.006791 0.000994
C2 C6 0.004000 -0.000186 -0.000881 -0.002354
C3 C4 0.004000 -0.002663 0.005283 0.004146
C3 C7 0.004000 -0.001073 0.002932 0.000098
C3 C10 0.004000 0.003505 -0.004740 0.004526
C4 C8 0.004000 -0.006342 -0.000631 0.000885
C4 C10 0.004000 -0.008133 -0.001550 -0.003362
C5 C9 0.004000 0.000164 0.002569 -0.005600
C7 C8 0.004000 -0.006516 0.003615 0.000198
C7 C10 0.004000 -0.003353 0.003263 0.003396
C8 C10 0.004000 -0.002005 0.003703 0.001745
